data_1573636
_journal_paper_doi 10.1039/D4DT03036B
_chemical_formula_moiety 'C15 H22 Au O P'
_chemical_formula_sum 'C15 H22 Au O P'
_chemical_formula_weight 446.26
_space_group_crystal_system orthorhombic
_space_group_IT_number 29
_space_group_name_Hall 'P -2a -2ab'
_space_group_name_H-M_alt 'P b 21 a'
_atom_sites_solution_hydrogens geom
_audit_creation_date 2024-05-06
_audit_creation_method
;
Olex2 1.5
(compiled 2024.02.16 svn.r378c4104 for OlexSys, GUI svn.r6928)
;
_audit_update_record
;
2024-07-24 deposited with the CCDC.	2025-01-09 downloaded from the CCDC.
;
_cell_angle_alpha 90
_cell_angle_beta 90
_cell_angle_gamma 90
_cell_formula_units_Z 8
_cell_length_a 16.9414(8)
_cell_length_b 9.8439(2)
_cell_length_c 16.6593(5)
_cell_measurement_temperature 293(2)
_cell_volume 2778.26(17)
_computing_molecular_graphics 'Olex2 1.5 (Dolomanov et al., 2009)'
_computing_publication_material 'Olex2 1.5 (Dolomanov et al., 2009)'
_computing_structure_refinement 'SHELXL 2018/3 (Sheldrick, 2015)'
_diffrn_ambient_environment 'Diamond Anvil Cell filled with daphne-7575'
_diffrn_ambient_pressure 1800000
_diffrn_ambient_temperature 293(2)
_diffrn_crystal_treatment 'pressurized rapidly in daphne-7575 as a hydrostatic medium'
_diffrn_measured_fraction_theta_full 0.952
_diffrn_measured_fraction_theta_max 0.749
_diffrn_measurement_device_type 'abstract diffractometer'
_diffrn_measurement_specimen_support 'Diamond Anvil Cell, effective opening angle 39 deg.'
_diffrn_radiation_type synchrotron
_diffrn_radiation_wavelength 0.410
_diffrn_reflns_av_R_equivalents 0.0524
_diffrn_reflns_av_unetI/netI 0.0650
_diffrn_reflns_Laue_measured_fraction_full 0.952
_diffrn_reflns_Laue_measured_fraction_max 0.749
_diffrn_reflns_limit_h_max 24
_diffrn_reflns_limit_h_min -22
_diffrn_reflns_limit_k_max 16
_diffrn_reflns_limit_k_min -16
_diffrn_reflns_limit_l_max 28
_diffrn_reflns_limit_l_min -29
_diffrn_reflns_number 26965
_diffrn_reflns_point_group_measured_fraction_full 0.951
_diffrn_reflns_point_group_measured_fraction_max 0.694
_diffrn_reflns_theta_full 14.241
_diffrn_reflns_theta_max 21.693
_diffrn_reflns_theta_min 1.550
_diffrn_source synchrotron
_exptl_absorpt_coefficient_mu 2.601
_exptl_crystal_colour 'clear violet'
_exptl_crystal_density_diffrn 2.134
_exptl_crystal_description needle
_exptl_crystal_F_000 1712
_exptl_crystal_preparation 'Mounted in a Diamond-Anvil Cell using daphne-7575 as pressure medium.,Luminescent'
_exptl_crystal_pressure_history 'Pressurized to 1.80 GPa and left to stabilize over ? hours.'
_exptl_crystal_recrystallization_method 'Re-crystallisation from solvent: n-pentane/dichloromethane'
_refine_diff_density_max 2.360
_refine_diff_density_min -1.345
_refine_diff_density_rms 0.157
_refine_ls_abs_structure_details
;
 Refined as an inversion twin.
;
_refine_ls_abs_structure_Flack 0.46(3)
_refine_ls_extinction_method none
_refine_ls_goodness_of_fit_ref 1.051
_refine_ls_hydrogen_treatment constr
_refine_ls_matrix_type full
_refine_ls_number_parameters 334
_refine_ls_number_reflns 11834
_refine_ls_number_restraints 1
_refine_ls_restrained_S_all 1.051
_refine_ls_R_factor_all 0.0482
_refine_ls_R_factor_gt 0.0357
_refine_ls_shift/su_max 0.001
_refine_ls_shift/su_mean 0.000
_refine_ls_structure_factor_coef Fsqd
_refine_ls_weighting_details 'w=1/[\s^2^(Fo^2^)+(0.0002P)^2^] where P=(Fo^2^+2Fc^2^)/3'
_refine_ls_weighting_scheme calc
_refine_ls_wR_factor_gt 0.0769
_refine_ls_wR_factor_ref 0.0842
_reflns_Friedel_coverage 0.776
_reflns_Friedel_fraction_full 0.951
_reflns_Friedel_fraction_max 0.634
_reflns_number_gt 9838
_reflns_number_total 11834
_reflns_threshold_expression 'I > 2\s(I)'
_cod_data_source_file d4dt03036b3.cif
_cod_data_source_block p2m1_1p80GPa
_cod_original_cell_volume 2778.27(17)
_cod_database_code 1573636
_shelx_shelxl_version_number 2018/3
_shelx_space_group_comment
;
The symmetry employed for this shelxl refinement is uniquely defined
by the following loop, which should always be used as a source of
symmetry information in preference to the above space-group names.
They are only intended as comments.
;
_olex2_refinement_description
;
1. Twinned data refinement
 Scales: 0.54(3)
 0.46(3)
2. Fixed Uiso
 At 1.2 times of:
  All C(H) groups, All C(H,H) groups
 At 1.5 times of:
  All C(H,H,H) groups
3.a Secondary CH2 refined with riding coordinates:
 C10(H10A,H10B), C30(H30A,H30B), C32(H32A,H32B), C12(H12A,H12B), C14(H14A,
 H14B), C34(H34A,H34B)
3.b Aromatic/amide H refined with riding coordinates:
 C27(H27), C24(H24), C28(H28), C25(H25), C7(H7), C8(H8), C4(H4), C5(H5)
3.c Idealised Me refined as rotating group:
 C11(H11A,H11B,H11C), C31(H31A,H31B,H31C), C9(H9A,H9B,H9C), C35(H35A,H35B,
 H35C), C33(H33A,H33B,H33C), C15(H15A,H15B,H15C), C13(H13A,H13B,H13C), C29(H29A,
 H29B,H29C)
;
_olex2_submission_special_instructions 'No special instructions were received'

loop_
_space_group_symop_operation_xyz
'x, y, z'
'-x, y+1/2, -z'
'x+1/2, y, -z'
'-x+1/2, y+1/2, z'

loop_
_atom_site_label
_atom_site_type_symbol
_atom_site_fract_x
_atom_site_fract_y
_atom_site_fract_z
_atom_site_U_iso_or_equiv
_atom_site_adp_type
_atom_site_occupancy
_atom_site_site_symmetry_order
_atom_site_calc_flag
_atom_site_refinement_flags_posn
_atom_site_refinement_flags_adp
_atom_site_refinement_flags_occupancy
_atom_site_disorder_assembly
_atom_site_disorder_group
Au2 Au 0.63364(2) -0.00969(2) 0.42002(2) 0.03547(6) Uani 1 1 d . . . . .
Au1 Au 0.37794(2) 0.70759(2) 0.07797(2) 0.03596(6) Uani 1 1 d . . . . .
P1 P 0.37780(9) 0.9047(2) 0.00538(10) 0.0306(4) Uani 1 1 d . . . . .
P2 P 0.62843(10) -0.1985(2) 0.49731(10) 0.0316(4) Uani 1 1 d . . . . .
C23 C 0.6349(4) 0.4173(8) 0.3036(4) 0.0346(13) Uani 1 1 d . . . . .
C21 C 0.6347(4) 0.1691(7) 0.3641(5) 0.0388(16) Uani 1 1 d . . . . .
C26 C 0.6359(4) 0.6739(7) 0.2327(4) 0.0356(14) Uani 1 1 d . . . . .
C22 C 0.6340(4) 0.2812(8) 0.3383(4) 0.0369(14) Uani 1 1 d . . . . .
O2 O 0.6426(4) 0.7959(6) 0.1970(4) 0.0513(14) Uani 1 1 d . . . . .
C1 C 0.3799(4) 0.5261(8) 0.1323(5) 0.0419(17) Uani 1 1 d . . . . .
C2 C 0.3799(4) 0.4108(9) 0.1597(5) 0.0406(15) Uani 1 1 d . . . . .
C27 C 0.5661(4) 0.6223(6) 0.2623(4) 0.0353(12) Uani 1 1 d . . . . .
H27 H 0.519499 0.671884 0.258314 0.042 Uiso 1 1 calc R U . . .
C24 C 0.7051(4) 0.4721(6) 0.2751(3) 0.0355(12) Uani 1 1 d . . . . .
H24 H 0.751795 0.422852 0.279134 0.043 Uiso 1 1 calc R U . . .
C28 C 0.5666(3) 0.4932(6) 0.2985(3) 0.0353(11) Uani 1 1 d . . . . .
H28 H 0.519907 0.458344 0.319521 0.042 Uiso 1 1 calc R U . . .
C25 C 0.7056(4) 0.6005(6) 0.2405(4) 0.0400(13) Uani 1 1 d . . . . .
H25 H 0.752801 0.637673 0.222474 0.048 Uiso 1 1 calc R U . . .
C7 C 0.4499(4) 0.1096(6) 0.2719(4) 0.0402(13) Uani 1 1 d . . . . .
H7 H 0.493422 0.084488 0.302562 0.048 Uiso 1 1 calc R U . . .
C8 C 0.4471(4) 0.2354(6) 0.2373(4) 0.0387(13) Uani 1 1 d . . . . .
H8 H 0.489592 0.294202 0.243867 0.046 Uiso 1 1 calc R U . . .
C3 C 0.3810(4) 0.2784(7) 0.1917(4) 0.0322(12) Uani 1 1 d . . . . .
C10 C 0.4050(4) 0.8698(6) -0.0983(4) 0.0366(12) Uani 1 1 d . . . . .
H10A H 0.381360 0.938030 -0.132749 0.044 Uiso 1 1 calc R U . . .
H10B H 0.461860 0.876782 -0.103705 0.044 Uiso 1 1 calc R U . . .
C11 C 0.3786(5) 0.7293(7) -0.1262(4) 0.0455(16) Uani 1 1 d . . . . .
H11A H 0.392081 0.717503 -0.181710 0.068 Uiso 1 1 calc R U . . .
H11B H 0.322529 0.720907 -0.119675 0.068 Uiso 1 1 calc R U . . .
H11C H 0.404671 0.661036 -0.094659 0.068 Uiso 1 1 calc R U . . .
C31 C 0.6647(5) -0.0369(6) 0.6296(4) 0.0458(15) Uani 1 1 d . . . . .
H31A H 0.682615 0.033474 0.594113 0.069 Uiso 1 1 calc R U . . .
H31B H 0.692516 -0.030386 0.679728 0.069 Uiso 1 1 calc R U . . .
H31C H 0.609142 -0.026620 0.638965 0.069 Uiso 1 1 calc R U . . .
C30 C 0.6806(5) -0.1753(6) 0.5917(3) 0.0379(13) Uani 1 1 d . . . . .
H30A H 0.664581 -0.245922 0.628900 0.046 Uiso 1 1 calc R U . . .
H30B H 0.736808 -0.184954 0.582397 0.046 Uiso 1 1 calc R U . . .
O1 O 0.3983(5) -0.1036(6) 0.2999(4) 0.0668(19) Uani 1 1 d . . . . .
C4 C 0.3193(4) 0.1849(6) 0.1834(4) 0.0372(12) Uani 1 1 d . . . . .
H4 H 0.274751 0.209817 0.154340 0.045 Uiso 1 1 calc R U . . .
C32 C 0.6692(5) -0.3525(6) 0.4559(4) 0.0409(13) Uani 1 1 d . . . . .
H32A H 0.648041 -0.364546 0.402247 0.049 Uiso 1 1 calc R U . . .
H32B H 0.725819 -0.341000 0.450806 0.049 Uiso 1 1 calc R U . . .
C12 C 0.2828(4) 0.9896(8) -0.0001(4) 0.0430(12) Uani 1 1 d . . . . .
H12A H 0.266986 1.015897 0.053673 0.052 Uiso 1 1 calc R U . . .
H12B H 0.288606 1.071916 -0.031503 0.052 Uiso 1 1 calc R U . . .
C14 C 0.4476(4) 1.0338(6) 0.0372(4) 0.0364(12) Uani 1 1 d . . . . .
H14A H 0.441366 1.049078 0.094337 0.044 Uiso 1 1 calc R U . . .
H14B H 0.500778 1.000560 0.028200 0.044 Uiso 1 1 calc R U . . .
C9 C 0.3470(5) -0.2092(7) 0.2832(5) 0.0530(19) Uani 1 1 d . . . . .
H9A H 0.344620 -0.223337 0.226253 0.079 Uiso 1 1 calc R U . . .
H9B H 0.295343 -0.187078 0.302967 0.079 Uiso 1 1 calc R U . . .
H9C H 0.365415 -0.290606 0.308885 0.079 Uiso 1 1 calc R U . . .
C35 C 0.4757(4) -0.2669(7) 0.4542(4) 0.0444(15) Uani 1 1 d . . . . .
H35A H 0.476926 -0.191754 0.417515 0.067 Uiso 1 1 calc R U . . .
H35B H 0.422415 -0.281712 0.471890 0.067 Uiso 1 1 calc R U . . .
H35C H 0.494765 -0.347061 0.427721 0.067 Uiso 1 1 calc R U . . .
C34 C 0.5273(4) -0.2359(7) 0.5256(3) 0.0392(13) Uani 1 1 d . . . . .
H34A H 0.526843 -0.313191 0.561739 0.047 Uiso 1 1 calc R U . . .
H34B H 0.505542 -0.158720 0.554247 0.047 Uiso 1 1 calc R U . . .
C6 C 0.3882(5) 0.0197(7) 0.2614(4) 0.0409(15) Uani 1 1 d . . . . .
C5 C 0.3225(4) 0.0562(6) 0.2172(4) 0.0402(14) Uani 1 1 d . . . . .
H5 H 0.280987 -0.004528 0.210187 0.048 Uiso 1 1 calc R U . . .
C33 C 0.6539(6) -0.4804(7) 0.5029(5) 0.055(2) Uani 1 1 d . . . . .
H33A H 0.679559 -0.555565 0.477032 0.083 Uiso 1 1 calc R U . . .
H33B H 0.598096 -0.497030 0.505247 0.083 Uiso 1 1 calc R U . . .
H33C H 0.674248 -0.470269 0.556315 0.083 Uiso 1 1 calc R U . . .
C15 C 0.4375(5) 1.1680(6) -0.0066(5) 0.0473(16) Uani 1 1 d . . . . .
H15A H 0.429359 1.151131 -0.062749 0.071 Uiso 1 1 calc R U . . .
H15B H 0.484051 1.222330 0.000432 0.071 Uiso 1 1 calc R U . . .
H15C H 0.392697 1.215427 0.014851 0.071 Uiso 1 1 calc R U . . .
C13 C 0.2183(5) 0.9047(7) -0.0365(5) 0.0537(18) Uani 1 1 d . . . . .
H13A H 0.228814 0.891314 -0.092579 0.081 Uiso 1 1 calc R U . . .
H13B H 0.168563 0.950340 -0.030253 0.081 Uiso 1 1 calc R U . . .
H13C H 0.216196 0.818191 -0.009974 0.081 Uiso 1 1 calc R U . . .
C29 C 0.5767(6) 0.8844(7) 0.1992(5) 0.063(2) Uani 1 1 d . . . . .
H29A H 0.534420 0.846293 0.168103 0.094 Uiso 1 1 calc R U . . .
H29B H 0.591218 0.971051 0.177298 0.094 Uiso 1 1 calc R U . . .
H29C H 0.559635 0.895851 0.253778 0.094 Uiso 1 1 calc R U . . .

loop_
_atom_site_aniso_label
_atom_site_aniso_U_11
_atom_site_aniso_U_22
_atom_site_aniso_U_33
_atom_site_aniso_U_23
_atom_site_aniso_U_13
_atom_site_aniso_U_12
Au2 0.04019(12) 0.03267(10) 0.03354(13) 0.00442(13) -0.00161(8) -0.00073(9)
Au1 0.03905(12) 0.03504(11) 0.03380(13) 0.00488(14) 0.00210(8) -0.00075(8)
P1 0.0304(9) 0.0290(9) 0.0323(9) 0.0002(6) -0.0001(5) -0.0008(5)
P2 0.0353(9) 0.0315(10) 0.0281(8) 0.0003(6) -0.0007(5) -0.0014(5)
C23 0.041(4) 0.034(3) 0.028(3) -0.003(3) -0.001(2) -0.001(2)
C21 0.040(4) 0.036(3) 0.040(4) 0.004(3) 0.003(3) -0.004(2)
C26 0.047(4) 0.032(3) 0.029(3) -0.002(2) -0.001(2) -0.0051(19)
C22 0.046(4) 0.035(3) 0.030(3) 0.006(3) 0.001(2) -0.001(2)
O2 0.066(4) 0.034(2) 0.054(3) 0.012(2) 0.001(3) -0.008(2)
C1 0.042(4) 0.047(4) 0.036(4) 0.002(3) 0.002(3) -0.005(2)
C2 0.039(4) 0.040(3) 0.042(4) 0.003(3) 0.003(3) 0.004(2)
C27 0.045(4) 0.029(2) 0.031(3) -0.002(2) 0.003(2) 0.001(2)
C24 0.032(3) 0.036(3) 0.038(3) -0.004(2) 0.001(2) 0.001(2)
C28 0.035(3) 0.036(2) 0.035(3) 0.001(3) 0.004(2) -0.009(2)
C25 0.038(4) 0.042(3) 0.040(3) 0.001(3) 0.004(2) -0.009(2)
C7 0.044(4) 0.041(3) 0.036(3) -0.009(2) -0.010(3) 0.003(2)
C8 0.034(3) 0.040(3) 0.042(3) -0.003(2) -0.005(2) 0.000(2)
C3 0.036(3) 0.031(3) 0.029(3) -0.001(2) 0.002(2) 0.001(2)
C10 0.043(4) 0.037(2) 0.030(3) 0.001(2) -0.003(2) 0.004(2)
C11 0.067(5) 0.038(3) 0.032(3) -0.007(2) -0.001(3) -0.005(3)
C31 0.052(4) 0.047(4) 0.038(3) -0.009(3) -0.003(3) 0.002(3)
C30 0.050(4) 0.037(2) 0.026(3) 0.002(2) -0.005(2) 0.001(2)
O1 0.083(5) 0.049(3) 0.069(4) 0.023(3) -0.031(4) -0.008(3)
C4 0.033(3) 0.043(3) 0.035(3) 0.004(2) 0.001(2) 0.000(2)
C32 0.048(4) 0.040(3) 0.035(3) -0.004(2) 0.004(3) 0.004(2)
C12 0.033(3) 0.039(2) 0.057(4) -0.005(3) -0.002(3) 0.005(3)
C14 0.028(3) 0.040(2) 0.041(3) -0.002(2) -0.005(2) -0.004(2)
C9 0.063(5) 0.044(3) 0.052(4) -0.001(3) 0.014(4) -0.010(3)
C35 0.038(4) 0.053(3) 0.043(4) 0.003(3) 0.000(3) -0.007(3)
C34 0.042(4) 0.053(3) 0.023(3) 0.002(2) 0.003(2) 0.000(3)
C6 0.051(4) 0.038(3) 0.033(3) 0.003(3) -0.005(3) 0.001(2)
C5 0.039(4) 0.045(3) 0.037(3) -0.002(3) 0.001(2) -0.011(2)
C33 0.073(6) 0.035(3) 0.057(5) -0.002(3) -0.011(4) 0.009(3)
C15 0.043(4) 0.038(3) 0.060(4) 0.007(3) -0.001(3) -0.007(3)
C13 0.043(4) 0.050(3) 0.068(5) -0.019(3) -0.006(3) 0.000(3)
C29 0.090(8) 0.035(3) 0.064(5) 0.008(3) -0.002(5) 0.010(4)

loop_
_atom_type_symbol
_atom_type_description
_atom_type_scat_dispersion_real
_atom_type_scat_dispersion_imag
_atom_type_scat_source
C C -0.0001 0.0005 'International Tables Vol C Tables 4.2.6.8 and 6.1.1.4'
H H 0.0000 0.0000 'International Tables Vol C Tables 4.2.6.8 and 6.1.1.4'
O O 0.0016 0.0018 'International Tables Vol C Tables 4.2.6.8 and 6.1.1.4'
P P 0.0342 0.0304 'International Tables Vol C Tables 4.2.6.8 and 6.1.1.4'
Au Au -0.4672 3.5799 'International Tables Vol C Tables 4.2.6.8 and 6.1.1.4'

loop_
_geom_angle_atom_site_label_1
_geom_angle_atom_site_label_2
_geom_angle_atom_site_label_3
_geom_angle
_geom_angle_site_symmetry_1
_geom_angle_site_symmetry_3
_geom_angle_publ_flag
C21 Au2 P2 173.0(2) . . ?
C1 Au1 P1 174.9(2) . . ?
C10 P1 Au1 110.0(2) . . ?
C12 P1 Au1 114.7(3) . . ?
C12 P1 C10 105.3(3) . . ?
C14 P1 Au1 116.1(2) . . ?
C14 P1 C10 104.1(3) . . ?
C14 P1 C12 105.7(3) . . ?
C30 P2 Au2 111.7(2) . . ?
C32 P2 Au2 117.3(2) . . ?
C32 P2 C30 104.5(3) . . ?
C32 P2 C34 106.9(3) . . ?
C34 P2 Au2 110.6(2) . . ?
C34 P2 C30 105.1(3) . . ?
C24 C23 C22 120.1(6) . . ?
C28 C23 C22 120.8(6) . . ?
C28 C23 C24 119.1(6) . . ?
C22 C21 Au2 173.2(7) . . ?
O2 C26 C27 124.1(7) . . ?
O2 C26 C25 115.7(6) . . ?
C27 C26 C25 120.2(6) . . ?
C21 C22 C23 177.6(8) . . ?
C26 O2 C29 118.0(6) . . ?
C2 C1 Au1 174.9(7) . . ?
C1 C2 C3 179.1(9) . . ?
C26 C27 H27 120.6 . . ?
C26 C27 C28 118.8(6) . . ?
C28 C27 H27 120.6 . . ?
C23 C24 H24 120.0 . . ?
C25 C24 C23 120.0(6) . . ?
C25 C24 H24 120.0 . . ?
C23 C28 C27 121.3(6) . . ?
C23 C28 H28 119.3 . . ?
C27 C28 H28 119.3 . . ?
C26 C25 H25 119.8 . . ?
C24 C25 C26 120.5(6) . . ?
C24 C25 H25 119.8 . . ?
C8 C7 H7 120.0 . . ?
C8 C7 C6 120.0(6) . . ?
C6 C7 H7 120.0 . . ?
C7 C8 H8 119.2 . . ?
C7 C8 C3 121.6(6) . . ?
C3 C8 H8 119.2 . . ?
C2 C3 C8 119.4(6) . . ?
C4 C3 C2 124.2(6) . . ?
C4 C3 C8 116.5(6) . . ?
P1 C10 H10A 109.1 . . ?
P1 C10 H10B 109.1 . . ?
H10A C10 H10B 107.8 . . ?
C11 C10 P1 112.7(5) . . ?
C11 C10 H10A 109.1 . . ?
C11 C10 H10B 109.1 . . ?
C10 C11 H11A 109.5 . . ?
C10 C11 H11B 109.5 . . ?
C10 C11 H11C 109.5 . . ?
H11A C11 H11B 109.5 . . ?
H11A C11 H11C 109.5 . . ?
H11B C11 H11C 109.5 . . ?
H31A C31 H31B 109.5 . . ?
H31A C31 H31C 109.5 . . ?
H31B C31 H31C 109.5 . . ?
C30 C31 H31A 109.5 . . ?
C30 C31 H31B 109.5 . . ?
C30 C31 H31C 109.5 . . ?
P2 C30 H30A 109.1 . . ?
P2 C30 H30B 109.1 . . ?
C31 C30 P2 112.7(5) . . ?
C31 C30 H30A 109.1 . . ?
C31 C30 H30B 109.1 . . ?
H30A C30 H30B 107.8 . . ?
C9 O1 C6 119.2(6) . . ?
C3 C4 H4 118.9 . . ?
C5 C4 C3 122.2(6) . . ?
C5 C4 H4 118.9 . . ?
P2 C32 H32A 108.3 . . ?
P2 C32 H32B 108.3 . . ?
H32A C32 H32B 107.4 . . ?
C33 C32 P2 116.0(5) . . ?
C33 C32 H32A 108.3 . . ?
C33 C32 H32B 108.3 . . ?
P1 C12 H12A 108.7 . . ?
P1 C12 H12B 108.7 . . ?
H12A C12 H12B 107.6 . . ?
C13 C12 P1 114.2(5) . . ?
C13 C12 H12A 108.7 . . ?
C13 C12 H12B 108.7 . . ?
P1 C14 H14A 108.9 . . ?
P1 C14 H14B 108.9 . . ?
H14A C14 H14B 107.7 . . ?
C15 C14 P1 113.3(5) . . ?
C15 C14 H14A 108.9 . . ?
C15 C14 H14B 108.9 . . ?
O1 C9 H9A 109.5 . . ?
O1 C9 H9B 109.5 . . ?
O1 C9 H9C 109.5 . . ?
H9A C9 H9B 109.5 . . ?
H9A C9 H9C 109.5 . . ?
H9B C9 H9C 109.5 . . ?
H35A C35 H35B 109.5 . . ?
H35A C35 H35C 109.5 . . ?
H35B C35 H35C 109.5 . . ?
C34 C35 H35A 109.5 . . ?
C34 C35 H35B 109.5 . . ?
C34 C35 H35C 109.5 . . ?
P2 C34 H34A 109.1 . . ?
P2 C34 H34B 109.1 . . ?
C35 C34 P2 112.6(4) . . ?
C35 C34 H34A 109.1 . . ?
C35 C34 H34B 109.1 . . ?
H34A C34 H34B 107.8 . . ?
C7 C6 O1 114.1(6) . . ?
C7 C6 C5 120.7(6) . . ?
C5 C6 O1 125.1(7) . . ?
C4 C5 H5 120.5 . . ?
C6 C5 C4 119.0(6) . . ?
C6 C5 H5 120.5 . . ?
C32 C33 H33A 109.5 . . ?
C32 C33 H33B 109.5 . . ?
C32 C33 H33C 109.5 . . ?
H33A C33 H33B 109.5 . . ?
H33A C33 H33C 109.5 . . ?
H33B C33 H33C 109.5 . . ?
C14 C15 H15A 109.5 . . ?
C14 C15 H15B 109.5 . . ?
C14 C15 H15C 109.5 . . ?
H15A C15 H15B 109.5 . . ?
H15A C15 H15C 109.5 . . ?
H15B C15 H15C 109.5 . . ?
C12 C13 H13A 109.5 . . ?
C12 C13 H13B 109.5 . . ?
C12 C13 H13C 109.5 . . ?
H13A C13 H13B 109.5 . . ?
H13A C13 H13C 109.5 . . ?
H13B C13 H13C 109.5 . . ?
O2 C29 H29A 109.5 . . ?
O2 C29 H29B 109.5 . . ?
O2 C29 H29C 109.5 . . ?
H29A C29 H29B 109.5 . . ?
H29A C29 H29C 109.5 . . ?
H29B C29 H29C 109.5 . . ?

loop_
_geom_bond_atom_site_label_1
_geom_bond_atom_site_label_2
_geom_bond_distance
_geom_bond_site_symmetry_2
_geom_bond_publ_flag
Au2 P2 2.263(2) . ?
Au2 C21 1.992(7) . ?
Au1 P1 2.287(2) . ?
Au1 C1 2.003(8) . ?
P1 C10 1.820(6) . ?
P1 C12 1.816(6) . ?
P1 C14 1.815(6) . ?
P2 C30 1.818(6) . ?
P2 C32 1.803(6) . ?
P2 C34 1.815(7) . ?
C23 C22 1.459(11) . ?
C23 C24 1.389(9) . ?
C23 C28 1.381(9) . ?
C21 C22 1.184(10) . ?
C26 O2 1.345(9) . ?
C26 C27 1.378(9) . ?
C26 C25 1.390(10) . ?
O2 C29 1.418(11) . ?
C1 C2 1.223(13) . ?
C2 C3 1.408(11) . ?
C27 H27 0.9300 . ?
C27 C28 1.407(8) . ?
C24 H24 0.9300 . ?
C24 C25 1.389(8) . ?
C28 H28 0.9300 . ?
C25 H25 0.9300 . ?
C7 H7 0.9300 . ?
C7 C8 1.367(8) . ?
C7 C6 1.381(10) . ?
C8 H8 0.9300 . ?
C8 C3 1.419(9) . ?
C3 C4 1.400(9) . ?
C10 H10A 0.9700 . ?
C10 H10B 0.9700 . ?
C10 C11 1.526(9) . ?
C11 H11A 0.9600 . ?
C11 H11B 0.9600 . ?
C11 H11C 0.9600 . ?
C31 H31A 0.9600 . ?
C31 H31B 0.9600 . ?
C31 H31C 0.9600 . ?
C31 C30 1.526(8) . ?
C30 H30A 0.9700 . ?
C30 H30B 0.9700 . ?
O1 C9 1.383(10) . ?
O1 C6 1.384(9) . ?
C4 H4 0.9300 . ?
C4 C5 1.386(8) . ?
C32 H32A 0.9700 . ?
C32 H32B 0.9700 . ?
C32 C33 1.505(10) . ?
C12 H12A 0.9700 . ?
C12 H12B 0.9700 . ?
C12 C13 1.504(10) . ?
C14 H14A 0.9700 . ?
C14 H14B 0.9700 . ?
C14 C15 1.519(8) . ?
C9 H9A 0.9600 . ?
C9 H9B 0.9600 . ?
C9 H9C 0.9600 . ?
C35 H35A 0.9600 . ?
C35 H35B 0.9600 . ?
C35 H35C 0.9600 . ?
C35 C34 1.507(8) . ?
C34 H34A 0.9700 . ?
C34 H34B 0.9700 . ?
C6 C5 1.383(10) . ?
C5 H5 0.9300 . ?
C33 H33A 0.9600 . ?
C33 H33B 0.9600 . ?
C33 H33C 0.9600 . ?
C15 H15A 0.9600 . ?
C15 H15B 0.9600 . ?
C15 H15C 0.9600 . ?
C13 H13A 0.9600 . ?
C13 H13B 0.9600 . ?
C13 H13C 0.9600 . ?
C29 H29A 0.9600 . ?
C29 H29B 0.9600 . ?
C29 H29C 0.9600 . ?

loop_
_geom_torsion_atom_site_label_1
_geom_torsion_atom_site_label_2
_geom_torsion_atom_site_label_3
_geom_torsion_atom_site_label_4
_geom_torsion
_geom_torsion_site_symmetry_1
_geom_torsion_site_symmetry_2
_geom_torsion_site_symmetry_3
_geom_torsion_site_symmetry_4
_geom_torsion_publ_flag
Au2 P2 C30 C31 42.4(6) . . . . ?
Au2 P2 C32 C33 -171.0(5) . . . . ?
Au2 P2 C34 C35 62.8(5) . . . . ?
Au1 P1 C10 C11 31.5(6) . . . . ?
Au1 P1 C12 C13 -58.9(6) . . . . ?
Au1 P1 C14 C15 -172.8(4) . . . . ?
C23 C24 C25 C26 -1.3(9) . . . . ?
C26 C27 C28 C23 -1.2(9) . . . . ?
C22 C23 C24 C25 178.6(6) . . . . ?
C22 C23 C28 C27 -177.4(6) . . . . ?
O2 C26 C27 C28 -179.9(6) . . . . ?
O2 C26 C25 C24 -178.7(6) . . . . ?
C2 C3 C4 C5 -178.8(7) . . . . ?
C27 C26 O2 C29 8.7(11) . . . . ?
C27 C26 C25 C24 2.7(10) . . . . ?
C24 C23 C28 C27 2.6(9) . . . . ?
C28 C23 C24 C25 -1.3(9) . . . . ?
C25 C26 O2 C29 -169.8(7) . . . . ?
C25 C26 C27 C28 -1.5(9) . . . . ?
C7 C8 C3 C2 177.8(7) . . . . ?
C7 C8 C3 C4 -0.5(10) . . . . ?
C7 C6 C5 C4 0.0(11) . . . . ?
C8 C7 C6 O1 -179.7(7) . . . . ?
C8 C7 C6 C5 -1.2(11) . . . . ?
C8 C3 C4 C5 -0.6(9) . . . . ?
C3 C4 C5 C6 0.9(10) . . . . ?
C10 P1 C12 C13 62.1(6) . . . . ?
C10 P1 C14 C15 66.2(6) . . . . ?
C30 P2 C32 C33 64.8(7) . . . . ?
C30 P2 C34 C35 -176.5(5) . . . . ?
O1 C6 C5 C4 178.3(7) . . . . ?
C32 P2 C30 C31 170.1(5) . . . . ?
C32 P2 C34 C35 -65.8(5) . . . . ?
C12 P1 C10 C11 -92.6(6) . . . . ?
C12 P1 C14 C15 -44.5(6) . . . . ?
C14 P1 C10 C11 156.4(5) . . . . ?
C14 P1 C12 C13 172.0(5) . . . . ?
C9 O1 C6 C7 -169.5(7) . . . . ?
C9 O1 C6 C5 12.0(13) . . . . ?
C34 P2 C30 C31 -77.5(6) . . . . ?
C34 P2 C32 C33 -46.3(7) . . . . ?
C6 C7 C8 C3 1.4(10) . . . . ?

loop_
_twin_individual_id
_twin_individual_mass_fraction_refined
1 0.54(3)
2 0.46(3)
